data_7121902
loop_
_publ_author_name
'Yi, Fei-Yan'
'Chen, Jinlei'
'Wang, Shi-Cheng'
'Gu, Minli'
'Han, Lei'

_publ_section_title
;
 A heterobimetallic metal-organic framework as a &quot;turn-on&quot;
 sensor toward DMF.
;
_journal_issue 59
_journal_name_full 'Chemical communications (Cambridge, England)'
_journal_page_first 8233
_journal_page_last 8236
_journal_paper_doi 10.1039/c8cc03662d
_journal_volume 54
_journal_year 2018
_chemical_formula_sum 'C66 H44 Cu3 Eu2 N18 O31'
_chemical_formula_weight 2079.73
_space_group_IT_number 167
_space_group_name_Hall '-R 3 2"c'
_space_group_name_H-M_alt 'R -3 c :H'
_symmetry_cell_setting trigonal
_symmetry_space_group_name_Hall '-R 3 2"c'
_symmetry_space_group_name_H-M 'R -3 c :H'
_atom_sites_solution_hydrogens geom
_atom_sites_solution_primary direct
_atom_sites_solution_secondary difmap
_audit_creation_method SHELXL-97
_audit_update_record
;
2017-10-29 deposited with the CCDC.
2018-06-29 downloaded from the CCDC.
;
_cell_angle_alpha 90.00
_cell_angle_beta 90.00
_cell_angle_gamma 120.00
_cell_formula_units_Z 6
_cell_length_a 14.0021(3)
_cell_length_b 14.0021(3)
_cell_length_c 63.523(3)
_cell_measurement_reflns_used 4858
_cell_measurement_temperature 296(2)
_cell_measurement_theta_max 26.05
_cell_measurement_theta_min 2.91
_cell_volume 10785.7(6)
_computing_cell_refinement 'Bruker SMART'
_computing_data_collection 'Bruker SMART'
_computing_data_reduction 'Bruker SAINT'
_computing_molecular_graphics 'Bruker SHELXTL'
_computing_publication_material 'Bruker SHELXTL'
_computing_structure_refinement 'SHELXL-97 (Sheldrick, 2008)'
_computing_structure_solution 'SHELXS-97 (Sheldrick, 2008)'
_diffrn_ambient_temperature 296(2)
_diffrn_measured_fraction_theta_full 0.994
_diffrn_measured_fraction_theta_max 0.994
_diffrn_measurement_device_type 'CCD area detector'
_diffrn_measurement_method 'phi and omega scans'
_diffrn_radiation_monochromator graphite
_diffrn_radiation_source 'fine-focus sealed tube'
_diffrn_radiation_type MoK\a
_diffrn_radiation_wavelength 0.71073
_diffrn_reflns_av_R_equivalents 0.0472
_diffrn_reflns_av_sigmaI/netI 0.0231
_diffrn_reflns_limit_h_max 14
_diffrn_reflns_limit_h_min -17
_diffrn_reflns_limit_k_max 17
_diffrn_reflns_limit_k_min -17
_diffrn_reflns_limit_l_max 65
_diffrn_reflns_limit_l_min -78
_diffrn_reflns_number 21300
_diffrn_reflns_theta_full 26.07
_diffrn_reflns_theta_max 26.07
_diffrn_reflns_theta_min 1.92
_exptl_absorpt_coefficient_mu 2.697
_exptl_absorpt_correction_T_max 0.7453
_exptl_absorpt_correction_T_min 0.6592
_exptl_absorpt_correction_type multi-scan
_exptl_absorpt_process_details 'Sheldrick, G. M. (2008). SADABS'
_exptl_crystal_colour blue
_exptl_crystal_density_diffrn 1.921
_exptl_crystal_density_method 'not measured'
_exptl_crystal_description brick
_exptl_crystal_F_000 6162
_exptl_crystal_size_max 0.25
_exptl_crystal_size_mid 0.23
_exptl_crystal_size_min 0.20
_refine_diff_density_max 2.149
_refine_diff_density_min -0.591
_refine_diff_density_rms 0.129
_refine_ls_extinction_method none
_refine_ls_goodness_of_fit_ref 1.075
_refine_ls_hydrogen_treatment constr
_refine_ls_matrix_type full
_refine_ls_number_parameters 180
_refine_ls_number_reflns 2373
_refine_ls_number_restraints 0
_refine_ls_restrained_S_all 1.075
_refine_ls_R_factor_all 0.0377
_refine_ls_R_factor_gt 0.0296
_refine_ls_shift/su_max 0.000
_refine_ls_shift/su_mean 0.000
_refine_ls_structure_factor_coef Fsqd
_refine_ls_weighting_details 'calc w=1/[\s^2^(Fo^2^)+(0.0569P)^2^+20.0828P] where P=(Fo^2^+2Fc^2^)/3'
_refine_ls_weighting_scheme calc
_refine_ls_wR_factor_gt 0.0856
_refine_ls_wR_factor_ref 0.0912
_reflns_number_gt 2002
_reflns_number_total 2373
_reflns_threshold_expression >2sigma(I)
_cod_data_source_file c8cc03662d2.cif
_cod_data_source_block 1
_cod_depositor_comments 'Adding full bibliography for 7121902.cif.'
_cod_original_cell_volume 10785.7(5)
_cod_original_sg_symbol_H-M R-3c
_cod_database_code 7121902

loop_
_symmetry_equiv_pos_as_xyz
'x, y, z'
'-y, x-y, z'
'-x+y, -x, z'
'y, x, -z+1/2'
'x-y, -y, -z+1/2'
'-x, -x+y, -z+1/2'
'x+2/3, y+1/3, z+1/3'
'-y+2/3, x-y+1/3, z+1/3'
'-x+y+2/3, -x+1/3, z+1/3'
'y+2/3, x+1/3, -z+5/6'
'x-y+2/3, -y+1/3, -z+5/6'
'-x+2/3, -x+y+1/3, -z+5/6'
'x+1/3, y+2/3, z+2/3'
'-y+1/3, x-y+2/3, z+2/3'
'-x+y+1/3, -x+2/3, z+2/3'
'y+1/3, x+2/3, -z+7/6'
'x-y+1/3, -y+2/3, -z+7/6'
'-x+1/3, -x+y+2/3, -z+7/6'
'-x, -y, -z'
'y, -x+y, -z'
'x-y, x, -z'
'-y, -x, z-1/2'
'-x+y, y, z-1/2'
'x, x-y, z-1/2'
'-x+2/3, -y+1/3, -z+1/3'
'y+2/3, -x+y+1/3, -z+1/3'
'x-y+2/3, x+1/3, -z+1/3'
'-y+2/3, -x+1/3, z-1/6'
'-x+y+2/3, y+1/3, z-1/6'
'x+2/3, x-y+1/3, z-1/6'
'-x+1/3, -y+2/3, -z+2/3'
'y+1/3, -x+y+2/3, -z+2/3'
'x-y+1/3, x+2/3, -z+2/3'
'-y+1/3, -x+2/3, z+1/6'
'-x+y+1/3, y+2/3, z+1/6'
'x+1/3, x-y+2/3, z+1/6'

loop_
_atom_site_label
_atom_site_type_symbol
_atom_site_fract_x
_atom_site_fract_y
_atom_site_fract_z
_atom_site_U_iso_or_equiv
_atom_site_adp_type
_atom_site_occupancy
_atom_site_symmetry_multiplicity
_atom_site_calc_flag
_atom_site_refinement_flags
Eu1 Eu 1.0000 0.0000 0.075327(4) 0.02052(13) Uani 1 3 d S
Cu1 Cu 1.0000 0.37628(4) 0.2500 0.02130(17) Uani 1 2 d S
N1 N 0.9450(2) 0.2460(2) 0.22993(4) 0.0241(6) Uani 1 1 d .
N2 N 0.8518(3) 0.0527(3) 0.22484(5) 0.0469(10) Uani 1 1 d .
N3 N 0.8745(3) -0.2084(3) 0.05255(6) 0.0338(8) Uani 1 1 d .
C1 C 1.0971(3) 0.2270(3) 0.11008(5) 0.0216(7) Uani 1 1 d .
C2 C 1.0514(3) 0.2191(3) 0.13157(5) 0.0221(7) Uani 1 1 d .
C3 C 0.9584(3) 0.1229(3) 0.13794(5) 0.0286(8) Uani 1 1 d .
H3A H 0.9197 0.0670 0.1282 0.034 Uiso 1 1 calc R
C4 C 0.9224(3) 0.1088(3) 0.15859(6) 0.0294(8) Uani 1 1 d .
H4A H 0.8604 0.0432 0.1626 0.035 Uiso 1 1 calc R
C5 C 0.9774(3) 0.1907(3) 0.17335(5) 0.0229(7) Uani 1 1 d .
C6 C 1.0691(3) 0.2882(3) 0.16693(6) 0.0348(9) Uani 1 1 d .
H6A H 1.1062 0.3448 0.1766 0.042 Uiso 1 1 calc R
C7 C 1.1062(3) 0.3027(3) 0.14626(5) 0.0306(8) Uani 1 1 d .
H7A H 1.1678 0.3686 0.1422 0.037 Uiso 1 1 calc R
C8 C 0.9432(3) 0.1740(3) 0.19581(5) 0.0248(7) Uani 1 1 d .
C9 C 0.8809(4) 0.0704(3) 0.20466(6) 0.0412(11) Uani 1 1 d .
H9A H 0.8579 0.0094 0.1960 0.049 Uiso 1 1 calc R
C10 C 0.8846(4) 0.1413(3) 0.23663(6) 0.0357(10) Uani 1 1 d .
H10A H 0.8642 0.1304 0.2507 0.043 Uiso 1 1 calc R
C11 C 0.9723(3) 0.2605(3) 0.20960(5) 0.0245(7) Uani 1 1 d .
H11A H 1.0127 0.3321 0.2045 0.029 Uiso 1 1 calc R
O1 O 1.0467(2) 0.1468(2) 0.09779(4) 0.0377(7) Uani 1 1 d .
O2 O 1.1875(2) 0.3124(2) 0.10583(4) 0.0259(5) Uani 1 1 d .
O3 O 0.9371(2) -0.1995(2) 0.06795(4) 0.0350(6) Uani 1 1 d .
O4 O 0.8741(2) -0.1208(2) 0.04757(4) 0.0383(7) Uani 1 1 d .
O5 O 0.8196(3) -0.2949(3) 0.04348(6) 0.0617(10) Uani 1 1 d .

loop_
_atom_site_aniso_label
_atom_site_aniso_U_11
_atom_site_aniso_U_22
_atom_site_aniso_U_33
_atom_site_aniso_U_23
_atom_site_aniso_U_13
_atom_site_aniso_U_12
Eu1 0.02541(15) 0.02541(15) 0.01072(18) 0.000 0.000 0.01271(8)
Cu1 0.0318(3) 0.0254(2) 0.0088(3) -0.00049(11) -0.0010(2) 0.01592(17)
N1 0.0315(16) 0.0256(15) 0.0143(13) 0.0008(11) 0.0033(12) 0.0136(13)
N2 0.073(3) 0.0261(18) 0.0212(16) 0.0038(14) 0.0104(17) 0.0094(19)
N3 0.0319(17) 0.033(2) 0.0339(19) -0.0067(15) 0.0010(15) 0.0141(16)
C1 0.0302(19) 0.0273(19) 0.0127(16) -0.0006(14) 0.0000(14) 0.0185(16)
C2 0.0290(18) 0.0288(18) 0.0134(15) -0.0012(13) 0.0001(13) 0.0181(16)
C3 0.031(2) 0.031(2) 0.0163(17) -0.0081(15) -0.0001(14) 0.0094(16)
C4 0.0299(19) 0.0263(18) 0.0197(18) -0.0020(14) 0.0045(15) 0.0048(16)
C5 0.0323(19) 0.0267(18) 0.0124(16) -0.0014(13) 0.0043(13) 0.0168(15)
C6 0.048(2) 0.0265(19) 0.0164(17) -0.0063(15) 0.0051(16) 0.0088(18)
C7 0.041(2) 0.0232(19) 0.0169(17) -0.0027(14) 0.0060(15) 0.0077(17)
C8 0.0332(19) 0.0274(19) 0.0143(16) 0.0022(13) 0.0045(14) 0.0155(16)
C9 0.066(3) 0.024(2) 0.0220(19) -0.0040(16) 0.004(2) 0.014(2)
C10 0.049(2) 0.028(2) 0.0202(19) 0.0039(15) 0.0094(17) 0.0114(19)
C11 0.0295(19) 0.0256(18) 0.0158(16) 0.0015(14) 0.0035(14) 0.0118(16)
O1 0.0471(17) 0.0382(17) 0.0201(14) -0.0103(12) 0.0028(12) 0.0155(14)
O2 0.0280(13) 0.0335(14) 0.0146(12) -0.0006(10) 0.0031(10) 0.0141(12)
O3 0.0389(16) 0.0338(15) 0.0338(15) -0.0001(12) -0.0063(13) 0.0194(13)
O4 0.0457(17) 0.0376(16) 0.0345(15) -0.0074(12) -0.0144(13) 0.0230(14)
O5 0.059(2) 0.041(2) 0.077(3) -0.0295(18) -0.026(2) 0.0188(18)

loop_
_atom_type_symbol
_atom_type_description
_atom_type_scat_dispersion_real
_atom_type_scat_dispersion_imag
_atom_type_scat_source
C C 0.0033 0.0016 'International Tables Vol C Tables 4.2.6.8 and 6.1.1.4'
H H 0.0000 0.0000 'International Tables Vol C Tables 4.2.6.8 and 6.1.1.4'
N N 0.0061 0.0033 'International Tables Vol C Tables 4.2.6.8 and 6.1.1.4'
O O 0.0106 0.0060 'International Tables Vol C Tables 4.2.6.8 and 6.1.1.4'
Cu Cu 0.3201 1.2651 'International Tables Vol C Tables 4.2.6.8 and 6.1.1.4'
Eu Eu -0.1578 3.6682 'International Tables Vol C Tables 4.2.6.8 and 6.1.1.4'

loop_
_geom_angle_atom_site_label_1
_geom_angle_atom_site_label_2
_geom_angle_atom_site_label_3
_geom_angle
_geom_angle_site_symmetry_1
_geom_angle_site_symmetry_3
O1 Eu1 O1 85.90(11) 3_765 2_645
O1 Eu1 O1 85.90(11) 3_765 .
O1 Eu1 O1 85.90(11) 2_645 .
O1 Eu1 O4 146.86(10) 3_765 3_765
O1 Eu1 O4 124.99(9) 2_645 3_765
O1 Eu1 O4 84.92(10) . 3_765
O1 Eu1 O4 84.92(10) 3_765 2_645
O1 Eu1 O4 146.86(10) 2_645 2_645
O1 Eu1 O4 124.99(9) . 2_645
O4 Eu1 O4 74.64(11) 3_765 2_645
O1 Eu1 O4 125.00(9) 3_765 .
O1 Eu1 O4 84.92(11) 2_645 .
O1 Eu1 O4 146.86(10) . .
O4 Eu1 O4 74.64(11) 3_765 .
O4 Eu1 O4 74.64(11) 2_645 .
O1 Eu1 O3 74.13(9) 3_765 .
O1 Eu1 O3 74.35(10) 2_645 .
O1 Eu1 O3 152.61(10) . .
O4 Eu1 O3 121.91(10) 3_765 .
O4 Eu1 O3 72.51(9) 2_645 .
O4 Eu1 O3 51.18(9) . .
O1 Eu1 O3 74.35(10) 3_765 2_645
O1 Eu1 O3 152.62(10) 2_645 2_645
O1 Eu1 O3 74.13(9) . 2_645
O4 Eu1 O3 72.51(9) 3_765 2_645
O4 Eu1 O3 51.18(9) 2_645 2_645
O4 Eu1 O3 121.90(10) . 2_645
O3 Eu1 O3 116.62(4) . 2_645
O1 Eu1 O3 152.62(10) 3_765 3_765
O1 Eu1 O3 74.13(9) 2_645 3_765
O1 Eu1 O3 74.35(10) . 3_765
O4 Eu1 O3 51.18(9) 3_765 3_765
O4 Eu1 O3 121.91(10) 2_645 3_765
O4 Eu1 O3 72.51(9) . 3_765
O3 Eu1 O3 116.62(4) . 3_765
O3 Eu1 O3 116.61(4) 2_645 3_765
O1 Eu1 N3 162.42(10) 3_765 3_765
O1 Eu1 N3 99.78(10) 2_645 3_765
O1 Eu1 N3 78.00(11) . 3_765
O4 Eu1 N3 25.45(9) 3_765 3_765
O4 Eu1 N3 98.49(10) 2_645 3_765
O4 Eu1 N3 72.33(9) . 3_765
O3 Eu1 N3 123.38(9) . 3_765
O3 Eu1 N3 94.27(10) 2_645 3_765
O3 Eu1 N3 25.74(9) 3_765 3_765
O1 Eu1 N3 99.78(10) 3_765 .
O1 Eu1 N3 78.00(11) 2_645 .
O1 Eu1 N3 162.42(10) . .
O4 Eu1 N3 98.49(10) 3_765 .
O4 Eu1 N3 72.33(9) 2_645 .
O4 Eu1 N3 25.45(9) . .
O3 Eu1 N3 25.74(9) . .
O3 Eu1 N3 123.38(9) 2_645 .
O3 Eu1 N3 94.27(10) 3_765 .
N3 Eu1 N3 97.68(9) 3_765 .
O1 Eu1 N3 77.99(11) 3_765 2_645
O1 Eu1 N3 162.42(10) 2_645 2_645
O1 Eu1 N3 99.78(10) . 2_645
O4 Eu1 N3 72.33(9) 3_765 2_645
O4 Eu1 N3 25.45(9) 2_645 2_645
O4 Eu1 N3 98.49(10) . 2_645
O3 Eu1 N3 94.28(10) . 2_645
O3 Eu1 N3 25.74(9) 2_645 2_645
O3 Eu1 N3 123.38(9) 3_765 2_645
N3 Eu1 N3 97.68(9) 3_765 2_645
N3 Eu1 N3 97.68(9) . 2_645
O2 Cu1 O2 96.56(15) 34_665 26_565
O2 Cu1 N1 166.84(11) 34_665 .
O2 Cu1 N1 88.14(11) 26_565 .
O2 Cu1 N1 88.14(11) 34_665 6_765
O2 Cu1 N1 166.84(11) 26_565 6_765
N1 Cu1 N1 89.98(16) . 6_765
O2 Cu1 O3 100.65(10) 34_665 35_755
O2 Cu1 O3 82.50(10) 26_565 35_755
N1 Cu1 O3 92.13(10) . 35_755
N1 Cu1 O3 84.56(10) 6_765 35_755
O2 Cu1 O3 82.50(10) 34_665 27_445
O2 Cu1 O3 100.65(10) 26_565 27_445
N1 Cu1 O3 84.56(10) . 27_445
N1 Cu1 O3 92.13(10) 6_765 27_445
O3 Cu1 O3 175.33(13) 35_755 27_445
C11 N1 C10 116.7(3) . .
C11 N1 Cu1 121.3(2) . .
C10 N1 Cu1 122.0(2) . .
C10 N2 C9 116.2(3) . .
O5 N3 O4 122.8(4) . .
O5 N3 O3 121.6(4) . .
O4 N3 O3 115.6(3) . .
O5 N3 Eu1 177.8(3) . .
O4 N3 Eu1 56.68(17) . .
O3 N3 Eu1 58.92(18) . .
O1 C1 O2 124.3(3) . .
O1 C1 C2 118.4(3) . .
O2 C1 C2 117.2(3) . .
C3 C2 C7 118.5(3) . .
C3 C2 C1 120.0(3) . .
C7 C2 C1 121.2(3) . .
C4 C3 C2 120.9(3) . .
C4 C3 H3A 119.5 . .
C2 C3 H3A 119.5 . .
C5 C4 C3 120.9(3) . .
C5 C4 H4A 119.6 . .
C3 C4 H4A 119.6 . .
C4 C5 C6 118.4(3) . .
C4 C5 C8 121.3(3) . .
C6 C5 C8 120.2(3) . .
C5 C6 C7 121.0(3) . .
C5 C6 H6A 119.5 . .
C7 C6 H6A 119.5 . .
C6 C7 C2 120.2(3) . .
C6 C7 H7A 119.9 . .
C2 C7 H7A 119.9 . .
C11 C8 C9 114.6(3) . .
C11 C8 C5 122.7(3) . .
C9 C8 C5 122.6(3) . .
N2 C9 C8 124.1(4) . .
N2 C9 H9A 118.0 . .
C8 C9 H9A 118.0 . .
N2 C10 N1 125.4(4) . .
N2 C10 H10A 117.3 . .
N1 C10 H10A 117.3 . .
N1 C11 C8 123.0(3) . .
N1 C11 H11A 118.5 . .
C8 C11 H11A 118.5 . .
C1 O1 Eu1 164.0(3) . .
C1 O2 Cu1 128.1(2) . 27_545
N3 O3 Eu1 95.3(2) . .
N3 O4 Eu1 97.9(2) . .

loop_
_geom_bond_atom_site_label_1
_geom_bond_atom_site_label_2
_geom_bond_distance
_geom_bond_site_symmetry_2
Eu1 O1 2.312(3) 3_765
Eu1 O1 2.312(3) 2_645
Eu1 O1 2.312(3) .
Eu1 O4 2.469(3) 3_765
Eu1 O4 2.469(3) 2_645
Eu1 O4 2.469(3) .
Eu1 O3 2.518(3) .
Eu1 O3 2.518(3) 2_645
Eu1 O3 2.518(3) 3_765
Eu1 N3 2.927(3) 3_765
Eu1 N3 2.927(3) .
Eu1 N3 2.927(3) 2_645
Cu1 O2 1.945(2) 34_665
Cu1 O2 1.945(2) 26_565
Cu1 N1 2.035(3) .
Cu1 N1 2.035(3) 6_765
Cu1 O3 2.580(3) 35_755
Cu1 O3 2.580(3) 27_445
N1 C11 1.334(4) .
N1 C10 1.343(5) .
N2 C10 1.319(5) .
N2 C9 1.330(5) .
N3 O5 1.208(4) .
N3 O4 1.270(4) .
N3 O3 1.277(4) .
C1 O1 1.256(4) .
C1 O2 1.261(5) .
C1 C2 1.488(5) .
C2 C3 1.386(5) .
C2 C7 1.390(5) .
C3 C4 1.384(5) .
C3 H3A 0.9300 .
C4 C5 1.380(5) .
C4 H4A 0.9300 .
C5 C6 1.388(5) .
C5 C8 1.486(4) .
C6 C7 1.389(5) .
C6 H6A 0.9300 .
C7 H7A 0.9300 .
C8 C11 1.380(5) .
C8 C9 1.384(5) .
C9 H9A 0.9300 .
C10 H10A 0.9300 .
C11 H11A 0.9300 .
O2 Cu1 1.945(2) 27_545
